data_4502264
loop_
_publ_author_name
'Pigge, F. Christopher'
'Vangala, Venu R.'
'Swenson, Dale C.'
'Rath, Nigam P.'

_publ_section_title
;
 Examination of Halogen Bonding Interactions in Electronically Distinct
 but Structurally Related Tris(haloarenes)
;
_journal_issue 1
_journal_name_full 'Crystal Growth &amp; Design'
_journal_page_first 224
_journal_paper_doi 10.1021/cg9008625
_journal_volume 10
_journal_year 2010
_chemical_formula_sum 'C27 H15 Br3 O6'
_chemical_formula_weight 675.12
_chemical_name_systematic
; 
 ? 
;
_space_group_IT_number 14
_symmetry_space_group_name_Hall '-P 2ybc'
_symmetry_space_group_name_H-M 'P 1 21/c 1'
_atom_sites_solution_hydrogens geom
_atom_sites_solution_primary direct
_atom_sites_solution_secondary difmap
_audit_creation_method SHELXL-97
_cell_angle_alpha 90.00
_cell_angle_beta 90.108(6)
_cell_angle_gamma 90.00
_cell_formula_units_Z 4
_cell_length_a 3.8321(5)
_cell_length_b 27.975(3)
_cell_length_c 23.031(3)
_cell_measurement_temperature 100(2)
_cell_volume 2469.0(5)
_computing_structure_refinement 'SHELXL-97 (Sheldrick, 1997)'
_computing_structure_solution 'SHELXS-97 (Sheldrick, 1990)'
_diffrn_ambient_temperature 100(2)
_diffrn_measured_fraction_theta_full 0.985
_diffrn_measured_fraction_theta_max 0.985
_diffrn_radiation_monochromator graphite
_diffrn_radiation_source 'fine-focus sealed tube'
_diffrn_radiation_type MoK\a
_diffrn_radiation_wavelength 0.71073
_diffrn_reflns_av_R_equivalents 0.1479
_diffrn_reflns_av_sigmaI/netI 0.1159
_diffrn_reflns_limit_h_max 4
_diffrn_reflns_limit_h_min -3
_diffrn_reflns_limit_k_max 33
_diffrn_reflns_limit_k_min -33
_diffrn_reflns_limit_l_max 27
_diffrn_reflns_limit_l_min -25
_diffrn_reflns_number 34122
_diffrn_reflns_theta_full 25.00
_diffrn_reflns_theta_max 25.00
_diffrn_reflns_theta_min 1.46
_exptl_absorpt_coefficient_mu 4.944
_exptl_absorpt_correction_T_max 0.7558
_exptl_absorpt_correction_T_min 0.2000
_exptl_crystal_density_diffrn 1.816
_exptl_crystal_density_method 'not measured'
_exptl_crystal_F_000 1320
_exptl_crystal_size_max 0.48
_exptl_crystal_size_mid 0.16
_exptl_crystal_size_min 0.06
_refine_diff_density_max 4.893
_refine_diff_density_min -1.496
_refine_diff_density_rms 0.651
_refine_ls_extinction_coef 0.55(4)
_refine_ls_extinction_expression Fc^*^=kFc[1+0.001xFc^2^\l^3^/sin(2\q)]^-1/4^
_refine_ls_extinction_method SHELXL
_refine_ls_goodness_of_fit_ref 2.289
_refine_ls_hydrogen_treatment mixed
_refine_ls_matrix_type full
_refine_ls_number_parameters 326
_refine_ls_number_reflns 4308
_refine_ls_number_restraints 0
_refine_ls_restrained_S_all 2.289
_refine_ls_R_factor_all 0.1882
_refine_ls_R_factor_gt 0.1618
_refine_ls_shift/su_max 0.226
_refine_ls_shift/su_mean 0.018
_refine_ls_structure_factor_coef Fsqd
_refine_ls_weighting_details 'calc w=1/[\s^2^(Fo^2^)+(0.1000P)^2^+0.0000P] where P=(Fo^2^+2Fc^2^)/3'
_refine_ls_weighting_scheme calc
_refine_ls_wR_factor_gt 0.3622
_refine_ls_wR_factor_ref 0.3691
_reflns_number_gt 3281
_reflns_number_total 4308
_reflns_threshold_expression >2sigma(I)
_cod_data_source_file cg9008625_si_001.cif
_cod_data_source_block f15806
_cod_database_code 4502264

loop_
_symmetry_equiv_pos_as_xyz
'x, y, z'
'-x, y+1/2, -z+1/2'
'-x, -y, -z'
'x, -y-1/2, z-1/2'

loop_
_atom_site_label
_atom_site_type_symbol
_atom_site_fract_x
_atom_site_fract_y
_atom_site_fract_z
_atom_site_U_iso_or_equiv
_atom_site_adp_type
_atom_site_occupancy
_atom_site_symmetry_multiplicity
_atom_site_calc_flag
_atom_site_refinement_flags
Br1 Br 0.1064(5) 0.58995(7) 0.23489(9) 0.0375(9) Uani 1 1 d .
Br2 Br 1.1235(5) 0.05169(8) -0.05372(10) 0.0420(9) Uani 1 1 d .
Br3 Br -0.3915(6) 0.06684(10) 0.58127(11) 0.0546(10) Uani 1 1 d .
O1 O 0.307(3) 0.3512(5) 0.2459(5) 0.030(3) Uani 1 1 d .
O2 O 0.619(4) 0.3665(5) 0.3256(6) 0.037(3) Uani 1 1 d .
O3 O 0.642(3) 0.1977(4) 0.1662(5) 0.024(3) Uani 1 1 d .
O4 O 0.401(4) 0.2411(5) 0.0938(6) 0.044(4) Uani 1 1 d .
O5 O 0.095(3) 0.2009(4) 0.3486(5) 0.028(3) Uani 1 1 d .
O6 O 0.316(4) 0.2493(5) 0.4199(6) 0.040(4) Uani 1 1 d .
C1 C 0.328(6) 0.3007(7) 0.2529(8) 0.037(5) Uani 1 1 d .
C2 C 0.494(5) 0.2775(7) 0.2070(8) 0.032(5) Uani 1 1 d .
H2 H 0.6013 0.2942 0.1758 0.038 Uiso 1 1 calc R
C3 C 0.490(4) 0.2269(6) 0.2108(8) 0.021(4) Uani 1 1 d .
C4 C 0.361(5) 0.2031(7) 0.2591(8) 0.034(5) Uani 1 1 d .
H4 H 0.3537 0.1692 0.2599 0.040 Uiso 1 1 calc R
C5 C 0.246(5) 0.2282(9) 0.3045(7) 0.036(6) Uani 1 1 d .
C6 C 0.204(4) 0.2768(6) 0.3031(8) 0.021(4) Uani 1 1 d .
H6 H 0.0969 0.2936 0.3341 0.025 Uiso 1 1 calc R
C7 C 0.434(5) 0.3769(7) 0.2870(9) 0.029(5) Uani 1 1 d .
C8 C 0.383(5) 0.4310(7) 0.2721(8) 0.032(5) Uani 1 1 d .
C9 C 0.478(5) 0.4663(7) 0.3107(9) 0.038(5) Uani 1 1 d .
H9 H 0.5885 0.4582 0.3464 0.045 Uiso 1 1 calc R
C10 C 0.413(5) 0.5130(7) 0.2973(10) 0.041(6) Uani 1 1 d .
H10 H 0.5015 0.5376 0.3216 0.050 Uiso 1 1 calc R
C11 C 0.220(4) 0.5247(7) 0.2485(8) 0.026(4) Uani 1 1 d .
C12 C 0.124(6) 0.4892(7) 0.2082(9) 0.044(6) Uani 1 1 d .
H12 H 0.0102 0.4982 0.1732 0.053 Uiso 1 1 calc R
C13 C 0.190(5) 0.4432(7) 0.2183(9) 0.033(5) Uani 1 1 d .
H13 H 0.1157 0.4191 0.1920 0.039 Uiso 1 1 calc R
C14 C 0.581(5) 0.2068(7) 0.1107(8) 0.024(4) Uani 1 1 d .
C15 C 0.721(4) 0.1699(7) 0.0706(9) 0.030(5) Uani 1 1 d .
C16 C 0.690(4) 0.1750(6) 0.0105(8) 0.023(4) Uani 1 1 d .
H16 H 0.5751 0.2021 -0.0052 0.027 Uiso 1 1 calc R
C17 C 0.823(4) 0.1415(7) -0.0254(10) 0.036(5) Uani 1 1 d .
H17 H 0.8304 0.1466 -0.0661 0.043 Uiso 1 1 calc R
C18 C 0.953(4) 0.0985(8) -0.0006(9) 0.033(5) Uani 1 1 d .
C19 C 1.002(5) 0.0916(7) 0.0573(8) 0.031(5) Uani 1 1 d .
H19 H 1.1198 0.0644 0.0720 0.037 Uiso 1 1 calc R
C20 C 0.867(5) 0.1273(7) 0.0943(9) 0.033(5) Uani 1 1 d .
H20 H 0.8744 0.1229 0.1352 0.039 Uiso 1 1 calc R
C21 C 0.154(5) 0.2156(7) 0.4070(9) 0.028(5) Uani 1 1 d .
C22 C 0.018(4) 0.1779(8) 0.4461(8) 0.031(5) Uani 1 1 d .
C23 C -0.135(5) 0.1347(6) 0.4286(8) 0.024(4) Uani 1 1 d .
H23 H -0.1566 0.1288 0.3881 0.028 Uiso 1 1 calc R
C24 C -0.256(5) 0.1008(9) 0.4658(10) 0.046(6) Uani 1 1 d .
H24 H -0.3527 0.0715 0.4523 0.055 Uiso 1 1 calc R
C25 C -0.230(5) 0.1116(8) 0.5270(8) 0.034(5) Uani 1 1 d .
C26 C -0.085(4) 0.1541(8) 0.5453(8) 0.034(5) Uani 1 1 d .
H26 H -0.0654 0.1600 0.5857 0.041 Uiso 1 1 calc R
C27 C 0.034(5) 0.1890(8) 0.5063(9) 0.033(5) Uani 1 1 d .
H27 H 0.1218 0.2189 0.5195 0.040 Uiso 1 1 calc R

loop_
_atom_site_aniso_label
_atom_site_aniso_U_11
_atom_site_aniso_U_22
_atom_site_aniso_U_33
_atom_site_aniso_U_23
_atom_site_aniso_U_13
_atom_site_aniso_U_12
Br1 0.0315(13) 0.0249(13) 0.0562(15) 0.0026(9) -0.0002(10) 0.0020(9)
Br2 0.0257(13) 0.0486(16) 0.0516(16) -0.0154(10) 0.0045(10) 0.0011(10)
Br3 0.0294(14) 0.074(2) 0.0606(17) 0.0264(13) 0.0021(11) -0.0045(12)
O1 0.031(8) 0.028(8) 0.033(7) -0.001(6) 0.005(6) 0.012(6)
O2 0.038(9) 0.031(8) 0.041(8) -0.007(7) -0.001(7) 0.001(6)
O3 0.018(7) 0.022(7) 0.032(7) 0.000(6) 0.003(5) 0.003(5)
O4 0.063(11) 0.027(8) 0.041(8) -0.005(7) -0.002(7) 0.012(8)
O5 0.034(8) 0.022(7) 0.028(7) 0.001(6) 0.002(6) -0.007(6)
O6 0.064(10) 0.016(7) 0.039(8) -0.006(6) -0.001(7) -0.014(7)
C1 0.058(15) 0.021(12) 0.031(11) 0.001(9) -0.003(10) -0.011(10)
C2 0.022(10) 0.035(12) 0.039(11) -0.002(9) 0.013(9) 0.021(9)
C3 0.000(7) 0.028(11) 0.035(10) -0.003(9) 0.009(7) -0.007(7)
C4 0.036(12) 0.016(10) 0.048(13) 0.001(9) -0.021(10) 0.006(9)
C5 0.021(10) 0.076(17) 0.010(9) 0.007(10) 0.006(8) -0.025(10)
C6 0.005(8) 0.015(10) 0.044(11) 0.001(8) 0.007(8) 0.013(7)
C7 0.018(10) 0.034(12) 0.036(11) 0.000(10) -0.001(9) 0.008(9)
C8 0.038(12) 0.030(11) 0.028(11) -0.007(9) 0.014(9) 0.011(9)
C9 0.033(12) 0.032(13) 0.048(13) 0.009(10) -0.004(10) 0.018(10)
C10 0.037(13) 0.031(13) 0.056(14) -0.014(11) 0.022(11) -0.018(10)
C11 0.004(8) 0.041(12) 0.034(11) 0.006(9) 0.011(8) 0.008(8)
C12 0.073(18) 0.027(13) 0.033(12) 0.012(10) -0.002(11) -0.003(11)
C13 0.022(11) 0.037(13) 0.040(11) 0.001(9) 0.001(9) 0.012(9)
C14 0.018(9) 0.029(11) 0.025(10) -0.003(9) 0.005(8) -0.017(9)
C15 -0.001(8) 0.029(11) 0.061(14) -0.017(10) 0.001(8) -0.008(7)
C16 0.010(8) 0.018(10) 0.041(11) -0.015(8) 0.002(8) -0.008(7)
C17 0.002(8) 0.043(13) 0.062(14) -0.003(11) -0.004(9) 0.016(8)
C18 -0.007(7) 0.062(15) 0.044(12) -0.010(10) 0.009(8) -0.010(8)
C19 0.025(11) 0.029(11) 0.039(12) 0.002(9) -0.006(9) 0.013(9)
C20 0.030(11) 0.029(12) 0.038(11) -0.009(9) 0.001(9) 0.015(9)
C21 0.014(9) 0.018(11) 0.051(13) 0.016(9) 0.013(9) 0.009(8)
C22 0.005(8) 0.056(14) 0.032(11) 0.016(10) 0.002(8) 0.000(8)
C23 0.026(10) 0.016(10) 0.029(10) -0.006(8) 0.002(8) -0.014(8)
C24 0.009(10) 0.062(16) 0.067(16) 0.013(13) 0.014(10) 0.013(10)
C25 0.007(9) 0.060(15) 0.036(12) -0.002(10) 0.001(8) 0.012(9)
C26 0.010(9) 0.072(16) 0.021(10) -0.013(10) 0.011(8) 0.010(10)
C27 0.019(10) 0.034(12) 0.047(13) 0.005(10) 0.015(9) 0.004(9)

loop_
_atom_type_symbol
_atom_type_description
_atom_type_scat_dispersion_real
_atom_type_scat_dispersion_imag
_atom_type_scat_source
C C 0.0033 0.0016 'International Tables Vol C Tables 4.2.6.8 and 6.1.1.4'
H H 0.0000 0.0000 'International Tables Vol C Tables 4.2.6.8 and 6.1.1.4'
O O 0.0106 0.0060 'International Tables Vol C Tables 4.2.6.8 and 6.1.1.4'
Br Br -0.2901 2.4595 'International Tables Vol C Tables 4.2.6.8 and 6.1.1.4'

loop_
_geom_angle_atom_site_label_1
_geom_angle_atom_site_label_2
_geom_angle_atom_site_label_3
_geom_angle
C7 O1 C1 116.8(15)
C14 O3 C3 120.7(14)
C5 O5 C21 117.6(14)
C2 C1 C6 123.5(18)
C2 C1 O1 113.7(16)
C6 C1 O1 122.7(17)
C1 C2 C3 114.4(17)
C4 C3 C2 122.1(16)
C4 C3 O3 116.5(16)
C2 C3 O3 121.3(15)
C5 C4 C3 119.6(18)
C6 C5 C4 122.9(17)
C6 C5 O5 120.8(17)
C4 C5 O5 115(2)
C5 C6 C1 116.6(16)
O2 C7 O1 130.3(19)
O2 C7 C8 118.8(18)
O1 C7 C8 109.5(16)
C9 C8 C13 120.5(19)
C9 C8 C7 121.2(18)
C13 C8 C7 117.9(17)
C8 C9 C10 119(2)
C11 C10 C9 121(2)
C10 C11 C12 120.4(19)
C10 C11 Br1 119.0(15)
C12 C11 Br1 120.6(15)
C13 C12 C11 121(2)
C12 C13 C8 117.5(19)
O4 C14 O3 123.2(17)
O4 C14 C15 122.7(17)
O3 C14 C15 113.8(17)
C16 C15 C20 119.7(17)
C16 C15 C14 121.1(18)
C20 C15 C14 119.0(18)
C17 C16 C15 120.4(19)
C16 C17 C18 118.2(19)
C19 C18 C17 124.1(19)
C19 C18 Br2 119.1(16)
C17 C18 Br2 116.3(15)
C18 C19 C20 116.3(18)
C19 C20 C15 120.3(18)
O6 C21 O5 124.0(16)
O6 C21 C22 127(2)
O5 C21 C22 108.3(17)
C23 C22 C27 119.2(17)
C23 C22 C21 125.8(18)
C27 C22 C21 115.0(19)
C24 C23 C22 124.2(19)
C23 C24 C25 116(2)
C26 C25 C24 120(2)
C26 C25 Br3 120.5(15)
C24 C25 Br3 119.1(18)
C25 C26 C27 122.5(18)
C26 C27 C22 117.2(19)

loop_
_geom_bond_atom_site_label_1
_geom_bond_atom_site_label_2
_geom_bond_distance
Br1 C11 1.902(19)
Br2 C18 1.91(2)
Br3 C25 1.88(2)
O1 C7 1.28(2)
O1 C1 1.42(2)
O2 C7 1.17(2)
O3 C14 1.32(2)
O3 C3 1.44(2)
O4 C14 1.24(2)
O5 C5 1.40(2)
O5 C21 1.42(2)
O6 C21 1.17(2)
C1 C2 1.40(3)
C1 C6 1.42(3)
C2 C3 1.42(3)
C3 C4 1.39(3)
C4 C5 1.33(3)
C5 C6 1.37(3)
C7 C8 1.57(3)
C8 C9 1.38(3)
C8 C13 1.48(3)
C9 C10 1.37(3)
C10 C11 1.38(3)
C11 C12 1.41(3)
C12 C13 1.33(3)
C14 C15 1.49(3)
C15 C16 1.39(3)
C15 C20 1.43(3)
C16 C17 1.35(3)
C17 C18 1.42(3)
C18 C19 1.36(3)
C19 C20 1.41(3)
C21 C22 1.48(3)
C22 C23 1.40(3)
C22 C27 1.42(3)
C23 C24 1.36(3)
C24 C25 1.45(3)
C25 C26 1.38(3)
C26 C27 1.40(3)

loop_
_cod_related_entry_id
_cod_related_entry_database
_cod_related_entry_code
1 ChemSpider 30661369
